data_1536618
loop_
_publ_author_name
'Efremov, V.A.'
'Gasanov, Yu.M.'
'Trunov, V.K.'

_publ_section_title
;
 Crystal structure of Cs3Nd(MoO4)3
;
_journal_name_full Kristallografiya
_journal_page_first 342
_journal_page_last 346
_journal_volume 36
_journal_year 1991
_chemical_formula_sum 'Cs3 Mo3 Nd O12'
_chemical_name_systematic 'Cs3 Nd (Mo O4)3'
_space_group_IT_number 62
_symmetry_space_group_name_Hall '-P 2ac 2n'
_symmetry_space_group_name_H-M 'P n m a'
_cell_angle_alpha 90
_cell_angle_beta 90
_cell_angle_gamma 90
_cell_formula_units_Z 4
_cell_length_a 9.177
_cell_length_b 6.363
_cell_length_c 25.842
_cell_volume 1508.998
_citation_journal_id_ASTM KRISAJ
_cod_data_source_file Efremov_KRISAJ_1991_1121.cif
_cod_data_source_block Cs3Mo3Nd1O12
_cod_original_formula_sum 'Cs3 Mo3 Nd1 O12'
_cod_database_code 1536618

loop_
_symmetry_equiv_pos_as_xyz
x,y,z
-x+1/2,-y,z+1/2
x+1/2,-y+1/2,-z+1/2
-x,y+1/2,-z
-x,-y,-z
x-1/2,y,-z-1/2
-x-1/2,y-1/2,z-1/2
x,-y-1/2,z

loop_
_atom_site_label
_atom_site_type_symbol
_atom_site_fract_x
_atom_site_fract_y
_atom_site_fract_z
_atom_site_occupancy
_atom_site_U_iso_or_equiv
O4 O-2 0.3993 0.25 0.6626 1 0.0
Cs2 Cs+1 0.10667 0.25 0.18141 1 0.0
O7 O-2 0.0193 0.0233 0.3055 1 0.0
Nd1 Nd+3 0.31544 0.25 0.45915 1 0.0
O2 O-2 0.8314 0.4735 0.5066 1 0.0
O6 O-2 0.5875 0.4807 0.5958 1 0.0
Cs3 Cs+1 0.18952 0.25 0.75946 1 0.0
O1 O-2 0.8044 0.25 0.41 1 0.0
O9 O-2 0.1393 0.25 0.3936 1 0.0
Mo1 Mo+6 0.76027 0.25 0.47504 1 0.0
O3 O-2 0.5679 0.25 0.4832 1 0.0
O5 O-2 0.3381 0.25 0.555 1 0.0
Mo3 Mo+6 0.1121 0.25 0.32512 1 0.0
Cs1 Cs+1 0.02329 0.25 0.59313 1 0.0
O8 O-2 0.2807 0.25 0.2924 1 0.0
Mo2 Mo+6 0.47929 0.25 0.60109 1 0.0
